data_7123282
loop_
_publ_author_name
'Kuilya, Hemrupa'
'alam, Noohul'
'Sarma, Debajit'
'Choudhury, Diganta'
'Kalita, Apurba'

_publ_section_title
;
 Ligand Assisted Electrocatalytic Water Oxidation by a Copper (II) Complex
 in Neutral Phosphate Buffer
;
_journal_name_full 'Chemical Communications'
_journal_paper_doi 10.1039/C9CC00971J
_journal_year 2019
_chemical_absolute_configuration syn
_chemical_formula_sum 'C14 H19 Cl Cu N4 O8'
_chemical_formula_weight 470.32
_space_group_IT_number 7
_symmetry_cell_setting monoclinic
_symmetry_Int_Tables_number 7
_symmetry_space_group_name_Hall 'P -2yc'
_symmetry_space_group_name_H-M 'P 1 c 1'
_atom_sites_solution_hydrogens geom
_atom_sites_solution_primary direct
_atom_sites_solution_secondary difmap
_audit_block_doi 10.5517/ccdc.csd.cc2134z9
_audit_creation_method SHELXL-97
_audit_update_record
;
2018-11-19 deposited with the CCDC.    2019-04-09 downloaded from the CCDC.
;
_cell_angle_alpha 90.00
_cell_angle_beta 101.217(7)
_cell_angle_gamma 90.00
_cell_formula_units_Z 2
_cell_length_a 6.3558(16)
_cell_length_b 15.728(4)
_cell_length_c 9.829(3)
_cell_measurement_reflns_used 2896
_cell_measurement_temperature 273(2)
_cell_measurement_theta_max 24.25
_cell_measurement_theta_min 2.48
_cell_volume 963.8(5)
_computing_cell_refinement 'Bruker SAINT'
_computing_data_collection 'Bruker APEX3'
_computing_data_reduction 'Bruker SAINT'
_computing_molecular_graphics 'Bruker SHELXTL'
_computing_publication_material 'Bruker SHELXTL'
_computing_structure_refinement 'SHELXL-97 (Sheldrick, 2008)'
_computing_structure_solution 'SHELXS-97 (Sheldrick 2008)'
_diffrn_ambient_temperature 273(2)
_diffrn_measured_fraction_theta_full 0.989
_diffrn_measured_fraction_theta_max 0.989
_diffrn_measurement_device_type 'Bruker APEX-III CCD'
_diffrn_measurement_method '\f and \w scans'
_diffrn_radiation_monochromator graphite
_diffrn_radiation_probe x-ray
_diffrn_radiation_type MoK\a
_diffrn_radiation_wavelength 0.71073
_diffrn_reflns_av_R_equivalents 0.0394
_diffrn_reflns_av_sigmaI/netI 0.0590
_diffrn_reflns_limit_h_max 7
_diffrn_reflns_limit_h_min -7
_diffrn_reflns_limit_k_max 16
_diffrn_reflns_limit_k_min -18
_diffrn_reflns_limit_l_max 11
_diffrn_reflns_limit_l_min -11
_diffrn_reflns_number 8699
_diffrn_reflns_theta_full 24.25
_diffrn_reflns_theta_max 24.25
_diffrn_reflns_theta_min 2.48
_diffrn_source 'fine-focus sealed tube'
_exptl_absorpt_coefficient_mu 1.322
_exptl_absorpt_correction_T_max 0.7450
_exptl_absorpt_correction_T_min 0.6281
_exptl_absorpt_correction_type multi-scan
_exptl_absorpt_process_details 'SADABS (Bruker, 2016/2)'
_exptl_crystal_colour green
_exptl_crystal_density_diffrn 1.621
_exptl_crystal_density_method 'not measured'
_exptl_crystal_description block
_exptl_crystal_F_000 482
_exptl_crystal_recrystallization_method 'Re-crystallisation from solvent: Methanol'
_exptl_crystal_size_max 0.2
_exptl_crystal_size_mid 0.2
_exptl_crystal_size_min 0.1
_refine_diff_density_max 0.557
_refine_diff_density_min -0.449
_refine_diff_density_rms 0.102
_refine_ls_abs_structure_details 'Flack H D (1983), Acta Cryst. A39, 876-881'
_refine_ls_abs_structure_Flack 0.05(2)
_refine_ls_extinction_method none
_refine_ls_goodness_of_fit_ref 1.058
_refine_ls_hydrogen_treatment mixed
_refine_ls_matrix_type full
_refine_ls_number_parameters 257
_refine_ls_number_reflns 2896
_refine_ls_number_restraints 2
_refine_ls_restrained_S_all 1.057
_refine_ls_R_factor_all 0.0687
_refine_ls_R_factor_gt 0.0496
_refine_ls_shift/su_max 0.000
_refine_ls_shift/su_mean 0.000
_refine_ls_structure_factor_coef Fsqd
_refine_ls_weighting_details 'calc w=1/[\s^2^(Fo^2^)+(0.0747P)^2^+0.0000P] where P=(Fo^2^+2Fc^2^)/3'
_refine_ls_weighting_scheme calc
_refine_ls_wR_factor_gt 0.1148
_refine_ls_wR_factor_ref 0.1236
_reflns_number_gt 2354
_reflns_number_total 2896
_reflns_threshold_expression >2\s(I)
_cod_data_source_file c9cc00971j2.cif
_cod_data_source_block shelx
_cod_original_cell_volume 963.8(4)
_cod_original_sg_symbol_H-M 'P c'
_cod_database_code 7123282

loop_
_symmetry_equiv_pos_as_xyz
'x, y, z'
'x, -y, z+1/2'

loop_
_atom_site_label
_atom_site_type_symbol
_atom_site_fract_x
_atom_site_fract_y
_atom_site_fract_z
_atom_site_U_iso_or_equiv
_atom_site_adp_type
_atom_site_occupancy
_atom_site_symmetry_multiplicity
_atom_site_calc_flag
_atom_site_refinement_flags
Cu1 Cu 0.22908(9) 0.28791(4) 0.25036(7) 0.0430(3) Uani 1 1 d .
Cl1 Cl 0.9116(3) 0.19896(14) 0.8867(2) 0.0681(6) Uani 1 1 d .
C1 C 0.2199(14) 0.1089(5) 0.2816(7) 0.054(2) Uani 1 1 d .
C2 C 0.2684(18) 0.0225(5) 0.2709(13) 0.087(3) Uani 1 1 d .
H2 H 0.1931 -0.0177 0.3119 0.104 Uiso 1 1 calc R
C3 C 0.419(2) -0.0036(6) 0.2037(13) 0.101(4) Uani 1 1 d .
H3 H 0.4557 -0.0608 0.2034 0.121 Uiso 1 1 calc R
C4 C 0.5184(18) 0.0538(6) 0.1359(12) 0.091(3) Uani 1 1 d .
H4 H 0.6182 0.0366 0.0837 0.110 Uiso 1 1 calc R
C5 C 0.4678(15) 0.1392(6) 0.1459(11) 0.076(3) Uani 1 1 d .
H5 H 0.5370 0.1790 0.1001 0.091 Uiso 1 1 calc R
C6 C 0.0618(14) 0.1421(6) 0.3575(8) 0.055(2) Uani 1 1 d .
C7 C -0.0627(16) 0.0899(6) 0.4427(10) 0.085(3) Uani 1 1 d .
H7A H -0.1567 0.1262 0.4818 0.128 Uiso 1 1 calc R
H7B H 0.0350 0.0620 0.5159 0.128 Uiso 1 1 calc R
H7C H -0.1458 0.0479 0.3847 0.128 Uiso 1 1 calc R
C8 C 0.3179(11) 0.4501(4) 0.1418(7) 0.0411(15) Uani 1 1 d .
C9 C 0.4081(12) 0.5138(4) 0.0758(8) 0.0558(19) Uani 1 1 d .
H9 H 0.3629 0.5697 0.0808 0.067 Uiso 1 1 calc R
C10 C 0.5649(13) 0.4944(5) 0.0026(8) 0.064(2) Uani 1 1 d .
H10 H 0.6266 0.5367 -0.0429 0.077 Uiso 1 1 calc R
C11 C 0.6285(14) 0.4114(5) -0.0022(10) 0.078(3) Uani 1 1 d .
H11 H 0.7304 0.3958 -0.0539 0.094 Uiso 1 1 calc R
C12 C 0.5385(15) 0.3520(5) 0.0710(10) 0.085(3) Uani 1 1 d .
H12 H 0.5893 0.2965 0.0720 0.102 Uiso 1 1 calc R
C13 C 0.1495(10) 0.4656(4) 0.2234(8) 0.0502(18) Uani 1 1 d .
C14 C 0.0634(15) 0.5511(5) 0.2400(10) 0.078(3) Uani 1 1 d .
H14A H -0.0434 0.5477 0.2968 0.116 Uiso 1 1 calc R
H14B H -0.0002 0.5735 0.1506 0.116 Uiso 1 1 calc R
H14C H 0.1775 0.5878 0.2835 0.116 Uiso 1 1 calc R
N1 N 0.0334(9) 0.2248(4) 0.3484(7) 0.0554(16) Uani 1 1 d .
N2 N 0.3234(10) 0.1666(4) 0.2188(6) 0.0476(14) Uani 1 1 d .
N3 N 0.0921(9) 0.3989(4) 0.2803(7) 0.0547(16) Uani 1 1 d .
N4 N 0.3851(9) 0.3681(3) 0.1399(6) 0.0459(14) Uani 1 1 d .
O1 O 0.4864(7) 0.2950(3) 0.4477(5) 0.0566(12) Uani 1 1 d .
H1A H 0.5686 0.2520 0.4522 0.085 Uiso 1 1 d R
H1B H 0.4271 0.2901 0.5178 0.085 Uiso 1 1 d R
O2 O -0.1008(9) 0.2605(4) 0.4178(7) 0.0780(18) Uani 1 1 d .
O3 O -0.0616(8) 0.4076(4) 0.3570(6) 0.0770(17) Uani 1 1 d .
H3A H -0.0864 0.3612 0.3884 0.115 Uiso 1 1 calc R
O4 O 0.9687(19) 0.2558(7) 0.9877(13) 0.185(6) Uani 1 1 d .
O5 O 1.060(4) 0.1520(10) 0.860(2) 0.308(11) Uani 1 1 d .
O6 O 0.843(4) 0.2443(12) 0.7775(16) 0.284(10) Uani 1 1 d .
O7 O 0.774(4) 0.1531(14) 0.912(2) 0.394(18) Uani 1 1 d .
O8 O 0.3337(17) 0.2435(9) 0.6697(9) 0.142(3) Uani 1 1 d G
H8A H 0.4279 0.2796 0.7054 0.214 Uiso 1 1 d G
H8B H 0.2413 0.2381 0.7211 0.214 Uiso 1 1 d G

loop_
_atom_site_aniso_label
_atom_site_aniso_U_11
_atom_site_aniso_U_22
_atom_site_aniso_U_33
_atom_site_aniso_U_23
_atom_site_aniso_U_13
_atom_site_aniso_U_12
Cu1 0.0414(4) 0.0392(4) 0.0556(5) 0.0056(5) 0.0271(3) -0.0001(5)
Cl1 0.0707(13) 0.0708(13) 0.0688(14) -0.0061(11) 0.0285(11) 0.0059(11)
C1 0.063(4) 0.048(4) 0.047(6) 0.010(4) -0.003(4) -0.020(4)
C2 0.092(8) 0.043(4) 0.129(9) 0.013(6) 0.029(7) -0.015(5)
C3 0.132(10) 0.043(5) 0.113(8) 0.000(6) -0.008(8) 0.002(6)
C4 0.103(7) 0.061(6) 0.125(9) -0.012(6) 0.056(7) 0.005(6)
C5 0.092(7) 0.039(5) 0.107(8) 0.011(5) 0.049(6) 0.016(4)
C6 0.049(4) 0.067(6) 0.047(5) 0.015(4) 0.002(4) -0.018(4)
C7 0.081(6) 0.076(6) 0.103(7) 0.035(6) 0.031(5) -0.016(5)
C8 0.049(4) 0.037(4) 0.041(4) 0.001(3) 0.017(3) 0.000(3)
C9 0.061(4) 0.036(4) 0.070(5) 0.010(3) 0.012(4) -0.002(3)
C10 0.060(5) 0.074(5) 0.069(5) 0.022(4) 0.034(4) -0.008(4)
C11 0.081(6) 0.071(6) 0.104(7) 0.023(5) 0.070(5) 0.007(5)
C12 0.096(7) 0.050(5) 0.131(9) 0.014(5) 0.075(7) 0.011(5)
C13 0.054(4) 0.042(4) 0.058(5) 0.004(4) 0.019(4) 0.004(3)
C14 0.089(6) 0.057(5) 0.103(7) 0.010(4) 0.057(5) 0.027(4)
N1 0.038(3) 0.063(5) 0.068(4) 0.019(3) 0.018(3) 0.000(3)
N2 0.060(4) 0.039(3) 0.045(4) 0.001(3) 0.013(3) -0.001(3)
N3 0.048(3) 0.053(4) 0.074(5) 0.008(3) 0.038(3) 0.011(3)
N4 0.051(3) 0.036(3) 0.061(4) 0.009(3) 0.036(3) 0.004(3)
O1 0.042(3) 0.060(3) 0.069(3) -0.005(2) 0.017(2) 0.004(2)
O2 0.063(4) 0.080(4) 0.109(5) 0.022(4) 0.060(4) 0.002(3)
O3 0.077(4) 0.068(3) 0.105(4) 0.002(3) 0.066(3) 0.010(3)
O4 0.182(10) 0.124(6) 0.204(12) -0.057(8) -0.074(9) 0.045(7)
O5 0.44(3) 0.211(14) 0.33(2) -0.017(14) 0.22(2) 0.168(17)
O6 0.38(3) 0.265(15) 0.175(15) 0.045(13) -0.021(17) 0.071(18)
O7 0.53(4) 0.34(2) 0.41(3) -0.17(2) 0.34(3) -0.32(3)
O8 0.124(7) 0.207(11) 0.105(6) 0.041(6) 0.043(6) -0.004(7)

loop_
_atom_type_symbol
_atom_type_description
_atom_type_scat_dispersion_real
_atom_type_scat_dispersion_imag
_atom_type_scat_source
C C 0.0033 0.0016 'International Tables Vol C Tables 4.2.6.8 and 6.1.1.4'
H H 0.0000 0.0000 'International Tables Vol C Tables 4.2.6.8 and 6.1.1.4'
Cl Cl 0.1484 0.1585 'International Tables Vol C Tables 4.2.6.8 and 6.1.1.4'
Cu Cu 0.3201 1.2651 'International Tables Vol C Tables 4.2.6.8 and 6.1.1.4'
N N 0.0061 0.0033 'International Tables Vol C Tables 4.2.6.8 and 6.1.1.4'
O O 0.0106 0.0060 'International Tables Vol C Tables 4.2.6.8 and 6.1.1.4'

loop_
_geom_angle_atom_site_label_1
_geom_angle_atom_site_label_2
_geom_angle_atom_site_label_3
_geom_angle
N1 Cu1 N3 91.9(2)
N1 Cu1 N2 80.6(3)
N3 Cu1 N2 171.2(3)
N1 Cu1 N4 169.5(2)
N3 Cu1 N4 79.0(3)
N2 Cu1 N4 108.0(2)
N1 Cu1 O1 91.4(2)
N3 Cu1 O1 95.3(2)
N2 Cu1 O1 89.53(19)
N4 Cu1 O1 94.6(2)
O7 Cl1 O5 107.3(14)
O7 Cl1 O6 111.4(18)
O5 Cl1 O6 107.0(13)
O7 Cl1 O4 110.7(11)
O5 Cl1 O4 116.1(12)
O6 Cl1 O4 104.3(9)
N2 C1 C2 119.1(9)
N2 C1 C6 116.2(7)
C2 C1 C6 124.7(8)
C3 C2 C1 121.8(9)
C3 C2 H2 119.1
C1 C2 H2 119.1
C2 C3 C4 119.4(9)
C2 C3 H3 120.3
C4 C3 H3 120.3
C3 C4 C5 118.3(10)
C3 C4 H4 120.8
C5 C4 H4 120.8
N2 C5 C4 122.8(9)
N2 C5 H5 118.6
C4 C5 H5 118.6
N1 C6 C1 114.8(7)
N1 C6 C7 119.9(9)
C1 C6 C7 125.3(8)
C6 C7 H7A 109.5
C6 C7 H7B 109.5
H7A C7 H7B 109.5
C6 C7 H7C 109.5
H7A C7 H7C 109.5
H7B C7 H7C 109.5
N4 C8 C9 121.5(6)
N4 C8 C13 115.2(6)
C9 C8 C13 123.3(6)
C10 C9 C8 119.8(7)
C10 C9 H9 120.1
C8 C9 H9 120.1
C11 C10 C9 118.7(7)
C11 C10 H10 120.7
C9 C10 H10 120.7
C10 C11 C12 118.4(7)
C10 C11 H11 120.8
C12 C11 H11 120.8
N4 C12 C11 124.5(8)
N4 C12 H12 117.8
C11 C12 H12 117.8
N3 C13 C14 123.9(6)
N3 C13 C8 113.8(6)
C14 C13 C8 122.3(6)
C13 C14 H14A 109.5
C13 C14 H14B 109.5
H14A C14 H14B 109.5
C13 C14 H14C 109.5
H14A C14 H14C 109.5
H14B C14 H14C 109.5
C6 N1 O2 118.7(6)
C6 N1 Cu1 116.0(6)
O2 N1 Cu1 124.7(5)
C1 N2 C5 118.5(7)
C1 N2 Cu1 112.2(5)
C5 N2 Cu1 129.3(6)
C13 N3 O3 117.5(6)
C13 N3 Cu1 119.0(5)
O3 N3 Cu1 123.6(5)
C12 N4 C8 117.1(6)
C12 N4 Cu1 129.8(5)
C8 N4 Cu1 113.1(4)
Cu1 O1 H1A 109.6
Cu1 O1 H1B 109.1
H1A O1 H1B 104.5
N3 O3 H3A 109.5
H8A O8 H8B 109.5

loop_
_geom_bond_atom_site_label_1
_geom_bond_atom_site_label_2
_geom_bond_distance
Cu1 N1 1.981(6)
Cu1 N3 1.998(6)
Cu1 N2 2.042(6)
Cu1 N4 2.042(5)
Cu1 O1 2.284(5)
Cl1 O7 1.198(14)
Cl1 O5 1.268(14)
Cl1 O6 1.291(14)
Cl1 O4 1.333(10)
C1 N2 1.340(9)
C1 C2 1.403(12)
C1 C6 1.459(12)
C2 C3 1.330(17)
C2 H2 0.9300
C3 C4 1.350(15)
C3 H3 0.9300
C4 C5 1.388(12)
C4 H4 0.9300
C5 N2 1.341(10)
C5 H5 0.9300
C6 N1 1.314(9)
C6 C7 1.504(11)
C7 H7A 0.9600
C7 H7B 0.9600
C7 H7C 0.9600
C8 N4 1.360(8)
C8 C9 1.377(9)
C8 C13 1.477(9)
C9 C10 1.372(10)
C9 H9 0.9300
C10 C11 1.369(12)
C10 H10 0.9300
C11 C12 1.371(11)
C11 H11 0.9300
C12 N4 1.316(10)
C12 H12 0.9300
C13 N3 1.274(9)
C13 C14 1.473(10)
C14 H14A 0.9600
C14 H14B 0.9600
C14 H14C 0.9600
N1 O2 1.317(8)
N3 O3 1.352(7)
O1 H1A 0.8501
O1 H1B 0.8501
O3 H3A 0.8200
O8 H8A 0.8500
O8 H8B 0.8500
